data_8103482
loop_
_publ_author_name
'Jung, W.'
'Kluenter, W.'
'Petry, K.'

_publ_section_title
;
 Zn3Pt9B4, Ga2.7Ir9B5 und Ga3Pt9B4, Zink -und
 Gallium-Uebergangsmetallboride mit neuen Kanalstrukturen
;
_journal_name_full 'Zeitschrift fuer Kristallographie (149,1979-)'
_journal_page_first 151
_journal_page_last 156
_journal_volume 209
_journal_year 1994
_chemical_formula_sum 'B5 Ga2.7 Ir9'
_chemical_name_systematic 'Ga2.7 Ir9 B5'
_space_group_IT_number 189
_symmetry_space_group_name_Hall 'P -6 -2'
_symmetry_space_group_name_H-M 'P -6 2 m'
_cell_angle_alpha 90
_cell_angle_beta 90
_cell_angle_gamma 120
_cell_formula_units_Z 1
_cell_length_a 9.0465
_cell_length_b 9.0465
_cell_length_c 2.8703
_cell_volume 203.432
_citation_journal_id_ASTM ZEKRDZ
_cod_data_source_file boron4-x_180.cif
_cod_data_source_block B5Ga2.7Ir9
_cod_original_cell_volume 203.4319
_cod_database_code 8103482

loop_
_symmetry_equiv_pos_as_xyz
x,y,z
-x+y,-x,-z
-y,x-y,z
x,y,-z
-x+y,-x,z
-y,x-y,-z
y,x,z
x-y,-y,-z
-x,-x+y,z
y,x,-z
x-y,-y,z
-x,-x+y,-z

loop_
_atom_site_label
_atom_site_type_symbol
_atom_site_fract_x
_atom_site_fract_y
_atom_site_fract_z
_atom_site_occupancy
_atom_site_U_iso_or_equiv
Ir2 Ir 0.28125 0.4652 0.5 1 0.0
Ir1 Ir 0.1814 0 0 1 0.0
Ga1 Ga 0.4505 0 0 0.9 0.0
B2 B 0.3333 0.6667 0 1 0.0
B1 B 0.816 0 0.5 1 0.0
